data_4306586
loop_
_publ_author_name
'Jos\'e Vicente'
'Pablo Gonz\'alez-Herrero'
'Yolanda Garc\'ia-S\'anchez'
'Delia Bautista'

_publ_section_title
;
Dinuclear Copper(I) and Copper(I)/Silver(I) Complexes with Condensed
Dithiolato Ligands1
;
_journal_name_full 'Inorganic Chemistry'
_journal_page_first 10662
_journal_page_last 10673
_journal_paper_doi 10.1021/ic8014139
_journal_volume 47
_journal_year 2008
_chemical_formula_sum 'C103 H103 Ag Cl3 Cu P2 S4'
_chemical_formula_weight 1808.79
_chemical_name_systematic
; 
 ? 
;
_space_group_IT_number 2
_symmetry_cell_setting triclinic
_symmetry_space_group_name_Hall '-P 1'
_symmetry_space_group_name_H-M 'P -1'
_atom_sites_solution_hydrogens geom
_atom_sites_solution_primary PATTERSON
_atom_sites_solution_secondary difmap
_audit_creation_method SHELXL-97
_cell_angle_alpha 88.700(2)
_cell_angle_beta 84.589(2)
_cell_angle_gamma 77.899(2)
_cell_formula_units_Z 2
_cell_length_a 13.0519(5)
_cell_length_b 14.8549(5)
_cell_length_c 23.7462(9)
_cell_measurement_reflns_used 4345
_cell_measurement_temperature 100(2)
_cell_measurement_theta_max 23.56
_cell_measurement_theta_min 2.22
_cell_volume 4481.6(3)
_computing_cell_refinement 'Bruker SAINT'
_computing_data_collection 'Bruker SMART'
_computing_data_reduction 'Bruker SAINT'
_computing_molecular_graphics 'Bruker SHELXTL'
_computing_publication_material 'Bruker SHELXTL'
_computing_structure_refinement 'SHELXL-97 (Sheldrick, 1997)'
_computing_structure_solution 'SHELXS-97 (Sheldrick, 1990)'
_diffrn_ambient_temperature 100(2)
_diffrn_detector_area_resol_mean 8.26
_diffrn_measured_fraction_theta_full 0.993
_diffrn_measured_fraction_theta_max 0.908
_diffrn_measurement_device_type 'Bruker SMART APEX CCD'
_diffrn_measurement_method \w-scan
_diffrn_radiation_monochromator graphite
_diffrn_radiation_source 'fine-focus sealed tube'
_diffrn_radiation_type MoK\a
_diffrn_radiation_wavelength 0.71073
_diffrn_reflns_av_R_equivalents 0.0792
_diffrn_reflns_av_sigmaI/netI 0.1139
_diffrn_reflns_limit_h_max 16
_diffrn_reflns_limit_h_min -16
_diffrn_reflns_limit_k_max 19
_diffrn_reflns_limit_k_min -19
_diffrn_reflns_limit_l_max 31
_diffrn_reflns_limit_l_min -31
_diffrn_reflns_number 52468
_diffrn_reflns_theta_full 26.00
_diffrn_reflns_theta_max 28.25
_diffrn_reflns_theta_min 1.64
_exptl_absorpt_coefficient_mu 0.722
_exptl_absorpt_correction_T_max 0.9512
_exptl_absorpt_correction_T_min 0.8995
_exptl_absorpt_correction_type multi-scan
_exptl_absorpt_process_details SADABS
_exptl_crystal_colour 'dark red'
_exptl_crystal_density_diffrn 1.340
_exptl_crystal_density_method 'not measured'
_exptl_crystal_description block
_exptl_crystal_F_000 1884
_exptl_crystal_size_max 0.15
_exptl_crystal_size_mid 0.11
_exptl_crystal_size_min 0.07
_refine_diff_density_max 0.895
_refine_diff_density_min -1.040
_refine_diff_density_rms 0.106
_refine_ls_extinction_method none
_refine_ls_goodness_of_fit_ref 1.053
_refine_ls_hydrogen_treatment 'methyls rigid, other H riding'
_refine_ls_matrix_type full
_refine_ls_number_parameters 1046
_refine_ls_number_reflns 20167
_refine_ls_number_restraints 24
_refine_ls_restrained_S_all 1.053
_refine_ls_R_factor_all 0.1140
_refine_ls_R_factor_gt 0.0718
_refine_ls_shift/su_max 0.001
_refine_ls_shift/su_mean 0.000
_refine_ls_structure_factor_coef Fsqd
_refine_ls_weighting_details 'calc w=1/[\s^2^(Fo^2^)+(0.0472P)^2^+1.3253P] where P=(Fo^2^+2Fc^2^)/3'
_refine_ls_weighting_scheme calc
_refine_ls_wR_factor_gt 0.1256
_refine_ls_wR_factor_ref 0.1409
_reflns_number_gt 13751
_reflns_number_total 20167
_reflns_threshold_expression >2sigma(I)
_cod_data_source_file ic8014139_si_001_5.cif
_cod_data_source_block ygg29bs
_cod_database_code 4306586

loop_
_symmetry_equiv_pos_as_xyz
'x, y, z'
'-x, -y, -z'

loop_
_atom_site_label
_atom_site_type_symbol
_atom_site_fract_x
_atom_site_fract_y
_atom_site_fract_z
_atom_site_U_iso_or_equiv
_atom_site_adp_type
_atom_site_occupancy
_atom_site_symmetry_multiplicity
_atom_site_calc_flag
_atom_site_refinement_flags
_atom_site_disorder_assembly
_atom_site_disorder_group
Ag1 Ag 0.50109(3) 0.84084(3) 0.230629(14) 0.02229(10) Uani 1 1 d . . .
Cu1 Cu 0.34867(4) 0.82781(3) 0.32948(2) 0.01172(12) Uani 1 1 d . B .
P1 P 0.40871(9) 0.80287(7) 0.41623(4) 0.0129(2) Uani 1 1 d . . .
P2 P 0.62672(9) 0.89885(8) 0.17029(5) 0.0183(3) Uani 1 1 d . . .
S1 S 0.39066(8) 0.97307(7) 0.30170(4) 0.0145(2) Uani 1 1 d . B .
S2 S 0.25359(9) 0.92120(7) 0.21953(4) 0.0151(2) Uani 1 1 d . B .
S3 S 0.23811(8) 0.73566(7) 0.23209(4) 0.0146(2) Uani 1 1 d . B .
S4 S 0.44834(8) 0.70561(8) 0.27838(4) 0.0165(2) Uani 1 1 d . B .
C1 C 0.1698(3) 0.6759(3) 0.35654(17) 0.0167(9) Uani 1 1 d . A .
H1 H 0.2221 0.6483 0.3279 0.020 Uiso 1 1 calc R . .
C2 C 0.1204(3) 0.6201(3) 0.39243(19) 0.0193(10) Uani 1 1 d . A .
C3 C 0.0501(4) 0.6620(3) 0.43699(19) 0.0227(10) Uani 1 1 d . . .
H3 H 0.0178 0.6243 0.4629 0.027 Uiso 1 1 calc R . .
C4 C 0.0261(4) 0.7566(3) 0.44468(18) 0.0207(10) Uani 1 1 d . . .
H4 H -0.0206 0.7834 0.4758 0.025 Uiso 1 1 calc R . .
C4A C 0.0720(3) 0.8115(3) 0.40583(17) 0.0142(9) Uani 1 1 d . B .
C4B C 0.0541(3) 0.9114(3) 0.40089(17) 0.0141(9) Uani 1 1 d . B .
C5 C -0.0150(3) 0.9789(3) 0.43212(18) 0.0198(10) Uani 1 1 d . . .
H5 H -0.0562 0.9630 0.4645 0.024 Uiso 1 1 calc R . .
C6 C -0.0238(4) 1.0707(3) 0.41571(18) 0.0220(10) Uani 1 1 d . B .
H6 H -0.0716 1.1172 0.4373 0.026 Uiso 1 1 calc R . .
C7 C 0.0353(3) 1.0959(3) 0.36877(18) 0.0169(9) Uani 1 1 d . . .
C8 C 0.1058(3) 1.0268(3) 0.33699(17) 0.0152(9) Uani 1 1 d . B .
H8 H 0.1466 1.0429 0.3045 0.018 Uiso 1 1 calc R . .
C8B C 0.1161(3) 0.9344(3) 0.35313(16) 0.0112(8) Uani 1 1 d . . .
C9 C 0.1769(3) 0.8483(3) 0.32569(17) 0.0136(9) Uani 1 1 d . B .
C9A C 0.1446(3) 0.7721(3) 0.36137(17) 0.0141(9) Uani 1 1 d . . .
C10 C 0.2345(3) 0.8375(3) 0.27242(16) 0.0117(9) Uani 1 1 d . . .
C11 C 0.1335(4) 0.5178(3) 0.3801(2) 0.0249(11) Uani 1 1 d D . .
C12 C 0.2406(9) 0.4783(9) 0.3467(6) 0.034(3) Uiso 0.55(3) 1 d PD A 1
H12A H 0.2440 0.5087 0.3097 0.041 Uiso 0.55(3) 1 calc PR A 1
H12B H 0.2477 0.4119 0.3414 0.041 Uiso 0.55(3) 1 calc PR A 1
H12C H 0.2977 0.4891 0.3679 0.041 Uiso 0.55(3) 1 calc PR A 1
C13 C 0.1222(14) 0.4616(9) 0.4346(4) 0.039(4) Uiso 0.55(3) 1 d PD A 1
H13A H 0.1669 0.4778 0.4620 0.047 Uiso 0.55(3) 1 calc PR A 1
H13B H 0.1437 0.3958 0.4259 0.047 Uiso 0.55(3) 1 calc PR A 1
H13C H 0.0486 0.4754 0.4506 0.047 Uiso 0.55(3) 1 calc PR A 1
C14 C 0.0477(9) 0.5082(6) 0.3420(6) 0.020(3) Uiso 0.55(3) 1 d PD A 1
H14A H -0.0215 0.5246 0.3635 0.023 Uiso 0.55(3) 1 calc PR A 1
H14B H 0.0595 0.4444 0.3289 0.023 Uiso 0.55(3) 1 calc PR A 1
H14C H 0.0503 0.5494 0.3093 0.023 Uiso 0.55(3) 1 calc PR A 1
C12' C 0.2201(12) 0.4819(10) 0.3349(6) 0.026(4) Uiso 0.45(3) 1 d PD A 2
H12D H 0.2064 0.5161 0.2997 0.032 Uiso 0.45(3) 1 calc PR A 2
H12E H 0.2229 0.4164 0.3287 0.032 Uiso 0.45(3) 1 calc PR A 2
H12F H 0.2876 0.4897 0.3469 0.032 Uiso 0.45(3) 1 calc PR A 2
C13' C 0.1543(13) 0.4572(9) 0.4332(4) 0.017(3) Uiso 0.45(3) 1 d PD A 2
H13D H 0.2243 0.4586 0.4444 0.021 Uiso 0.45(3) 1 calc PR A 2
H13E H 0.1508 0.3937 0.4247 0.021 Uiso 0.45(3) 1 calc PR A 2
H13F H 0.1009 0.4808 0.4641 0.021 Uiso 0.45(3) 1 calc PR A 2
C14' C 0.0230(10) 0.5063(8) 0.3632(8) 0.020(3) Uiso 0.45(3) 1 d PD A 2
H14D H -0.0295 0.5208 0.3957 0.024 Uiso 0.45(3) 1 calc PR A 2
H14E H 0.0277 0.4427 0.3513 0.024 Uiso 0.45(3) 1 calc PR A 2
H14F H 0.0021 0.5483 0.3319 0.024 Uiso 0.45(3) 1 calc PR A 2
C15 C 0.0342(10) 1.1965(7) 0.3519(4) 0.019(3) Uiso 0.57(4) 1 d PD B 1
C16 C 0.0039(13) 1.2109(9) 0.2912(4) 0.034(3) Uiso 0.57(4) 1 d PD B 1
H16A H 0.0592 1.1742 0.2654 0.041 Uiso 0.57(4) 1 calc PR B 1
H16B H -0.0041 1.2762 0.2811 0.041 Uiso 0.57(4) 1 calc PR B 1
H16C H -0.0626 1.1916 0.2882 0.041 Uiso 0.57(4) 1 calc PR B 1
C17 C -0.0434(13) 1.2655(8) 0.3903(5) 0.033(3) Uiso 0.57(4) 1 d PD B 1
H17A H -0.1123 1.2483 0.3939 0.039 Uiso 0.57(4) 1 calc PR B 1
H17B H -0.0503 1.3273 0.3738 0.039 Uiso 0.57(4) 1 calc PR B 1
H17C H -0.0176 1.2651 0.4277 0.039 Uiso 0.57(4) 1 calc PR B 1
C18 C 0.1429(10) 1.2205(7) 0.3543(6) 0.026(3) Uiso 0.57(4) 1 d PD B 1
H18A H 0.1643 1.2106 0.3928 0.032 Uiso 0.57(4) 1 calc PR B 1
H18B H 0.1391 1.2851 0.3435 0.032 Uiso 0.57(4) 1 calc PR B 1
H18C H 0.1946 1.1810 0.3280 0.032 Uiso 0.57(4) 1 calc PR B 1
C15' C 0.0134(13) 1.1943(9) 0.3456(5) 0.017(4) Uiso 0.43(4) 1 d PD B 2
C16' C -0.0234(15) 1.1979(11) 0.2861(5) 0.023(4) Uiso 0.43(4) 1 d PD B 2
H16D H 0.0291 1.1568 0.2611 0.028 Uiso 0.43(4) 1 calc PR B 2
H16E H -0.0322 1.2610 0.2715 0.028 Uiso 0.43(4) 1 calc PR B 2
H16F H -0.0907 1.1782 0.2876 0.028 Uiso 0.43(4) 1 calc PR B 2
C17' C -0.0709(13) 1.2591(8) 0.3821(5) 0.014(4) Uiso 0.43(4) 1 d PD B 2
H17D H -0.1387 1.2409 0.3809 0.017 Uiso 0.43(4) 1 calc PR B 2
H17E H -0.0764 1.3222 0.3679 0.017 Uiso 0.43(4) 1 calc PR B 2
H17F H -0.0522 1.2560 0.4212 0.017 Uiso 0.43(4) 1 calc PR B 2
C18' C 0.1185(15) 1.2251(11) 0.3413(9) 0.037(5) Uiso 0.43(4) 1 d PD B 2
H18D H 0.1380 1.2336 0.3793 0.045 Uiso 0.43(4) 1 calc PR B 2
H18E H 0.1119 1.2833 0.3204 0.045 Uiso 0.43(4) 1 calc PR B 2
H18F H 0.1729 1.1781 0.3213 0.045 Uiso 0.43(4) 1 calc PR B 2
C21 C 0.1339(3) 1.0947(3) 0.15845(16) 0.0147(9) Uani 1 1 d . C .
H21 H 0.1302 1.0322 0.1655 0.018 Uiso 1 1 calc R . .
C22 C 0.0624(3) 1.1494(3) 0.12456(17) 0.0152(9) Uani 1 1 d . . .
C23 C 0.0713(3) 1.2396(3) 0.11369(17) 0.0173(10) Uani 1 1 d . . .
H23 H 0.0238 1.2766 0.0903 0.021 Uiso 1 1 calc R . .
C24 C 0.1473(3) 1.2781(3) 0.13588(17) 0.0181(10) Uani 1 1 d . . .
H24 H 0.1518 1.3402 0.1279 0.022 Uiso 1 1 calc R . .
C24A C 0.2164(3) 1.2237(3) 0.16991(16) 0.0152(9) Uani 1 1 d . C .
C24B C 0.2986(3) 1.2478(3) 0.20000(17) 0.0180(10) Uani 1 1 d . C .
C25 C 0.3335(4) 1.3291(3) 0.20070(18) 0.0235(11) Uani 1 1 d . . .
H25 H 0.3041 1.3798 0.1781 0.028 Uiso 1 1 calc R . .
C26 C 0.4120(4) 1.3361(4) 0.2347(2) 0.0331(13) Uani 1 1 d . C .
H26 H 0.4369 1.3918 0.2347 0.040 Uiso 1 1 calc R . .
C27 C 0.4552(4) 1.2630(4) 0.2690(2) 0.0325(13) Uani 1 1 d . . .
C28 C 0.4194(4) 1.1806(3) 0.26793(19) 0.0246(11) Uani 1 1 d . C .
H28 H 0.4480 1.1305 0.2912 0.030 Uiso 1 1 calc R . .
C28A C 0.3418(3) 1.1715(3) 0.23295(17) 0.0179(10) Uani 1 1 d . . .
C29 C 0.2894(3) 1.0938(3) 0.22309(16) 0.0143(9) Uani 1 1 d . B .
C29A C 0.2110(3) 1.1316(3) 0.18208(16) 0.0134(9) Uani 1 1 d . . .
C30 C 0.3084(3) 1.0097(3) 0.24745(16) 0.0138(9) Uani 1 1 d . . .
C31 C -0.0255(3) 1.1125(3) 0.10046(18) 0.0200(10) Uani 1 1 d . . .
C32 C -0.0274(4) 1.0133(3) 0.1185(2) 0.0336(13) Uani 1 1 d . . .
H32A H 0.0400 0.9730 0.1058 0.050 Uiso 1 1 calc R . .
H32B H -0.0844 0.9931 0.1015 0.050 Uiso 1 1 calc R . .
H32C H -0.0393 1.0101 0.1598 0.050 Uiso 1 1 calc R . .
C33 C -0.0105(4) 1.1146(3) 0.03544(18) 0.0238(11) Uani 1 1 d . . .
H33A H -0.0115 1.1779 0.0225 0.036 Uiso 1 1 calc R . .
H33B H -0.0676 1.0923 0.0200 0.036 Uiso 1 1 calc R . .
H33C H 0.0571 1.0751 0.0223 0.036 Uiso 1 1 calc R . .
C34 C -0.1316(4) 1.1741(4) 0.1205(2) 0.0322(12) Uani 1 1 d . . .
H34A H -0.1435 1.1702 0.1618 0.048 Uiso 1 1 calc R . .
H34B H -0.1880 1.1535 0.1032 0.048 Uiso 1 1 calc R . .
H34C H -0.1313 1.2379 0.1093 0.048 Uiso 1 1 calc R . .
C35 C 0.5544(7) 1.2667(5) 0.3011(3) 0.0194(18) Uiso 0.617(7) 1 d P C 1
C36 C 0.5720(7) 1.1926(6) 0.3470(3) 0.029(2) Uiso 0.617(7) 1 d P C 1
H36A H 0.5906 1.1316 0.3294 0.035 Uiso 0.617(7) 1 calc PR C 1
H36B H 0.5074 1.1971 0.3724 0.035 Uiso 0.617(7) 1 calc PR C 1
H36C H 0.6293 1.2015 0.3687 0.035 Uiso 0.617(7) 1 calc PR C 1
C37 C 0.6565(6) 1.2567(6) 0.2629(3) 0.028(2) Uiso 0.617(7) 1 d P C 1
H37A H 0.7138 1.2622 0.2856 0.033 Uiso 0.617(7) 1 calc PR C 1
H37B H 0.6489 1.3051 0.2340 0.033 Uiso 0.617(7) 1 calc PR C 1
H37C H 0.6726 1.1962 0.2446 0.033 Uiso 0.617(7) 1 calc PR C 1
C38 C 0.5303(9) 1.3597(7) 0.3311(4) 0.033(3) Uiso 0.617(7) 1 d P C 1
H38A H 0.4646 1.3657 0.3557 0.039 Uiso 0.617(7) 1 calc PR C 1
H38B H 0.5229 1.4093 0.3029 0.039 Uiso 0.617(7) 1 calc PR C 1
H38C H 0.5879 1.3638 0.3539 0.039 Uiso 0.617(7) 1 calc PR C 1
C35' C 0.5136(10) 1.2846(9) 0.3207(5) 0.020(3) Uiso 0.383(7) 1 d P C 2
C36' C 0.4565(10) 1.2714(9) 0.3798(5) 0.031(4) Uiso 0.383(7) 1 d P C 2
H36D H 0.4491 1.2073 0.3842 0.038 Uiso 0.383(7) 1 calc PR C 2
H36E H 0.3867 1.3122 0.3832 0.038 Uiso 0.383(7) 1 calc PR C 2
H36F H 0.4979 1.2865 0.4093 0.038 Uiso 0.383(7) 1 calc PR C 2
C37' C 0.6157(12) 1.2147(11) 0.3116(7) 0.044(4) Uiso 0.383(7) 1 d P C 2
H37D H 0.6650 1.2272 0.3375 0.053 Uiso 0.383(7) 1 calc PR C 2
H37E H 0.6459 1.2187 0.2724 0.053 Uiso 0.383(7) 1 calc PR C 2
H37F H 0.6023 1.1528 0.3188 0.053 Uiso 0.383(7) 1 calc PR C 2
C38' C 0.5360(12) 1.3807(10) 0.3195(7) 0.021(4) Uiso 0.383(7) 1 d P C 2
H38D H 0.4703 1.4256 0.3285 0.025 Uiso 0.383(7) 1 calc PR C 2
H38E H 0.5668 1.3936 0.2817 0.025 Uiso 0.383(7) 1 calc PR C 2
H38F H 0.5854 1.3849 0.3474 0.025 Uiso 0.383(7) 1 calc PR C 2
C41 C 0.6079(3) 0.5515(3) 0.20704(17) 0.0157(9) Uani 1 1 d . . .
H41 H 0.6025 0.5881 0.2399 0.019 Uiso 1 1 calc R . .
C42 C 0.7036(3) 0.4940(3) 0.18953(17) 0.0156(9) Uani 1 1 d . . .
C43 C 0.7099(4) 0.4402(3) 0.14136(19) 0.0216(10) Uani 1 1 d . . .
H43 H 0.7745 0.4000 0.1292 0.026 Uiso 1 1 calc R . .
C44 C 0.6223(3) 0.4447(3) 0.11054(18) 0.0206(10) Uani 1 1 d . . .
H44 H 0.6280 0.4088 0.0773 0.025 Uiso 1 1 calc R . .
C44A C 0.5281(3) 0.5014(3) 0.12886(17) 0.0149(9) Uani 1 1 d . . .
C44B C 0.4252(3) 0.5183(3) 0.10640(17) 0.0152(9) Uani 1 1 d . . .
C45 C 0.3931(4) 0.4817(3) 0.05905(18) 0.0213(10) Uani 1 1 d . . .
H45 H 0.4414 0.4383 0.0356 0.026 Uiso 1 1 calc R . .
C46 C 0.2894(4) 0.5097(3) 0.04683(18) 0.0213(10) Uani 1 1 d . . .
H46 H 0.2673 0.4845 0.0148 0.026 Uiso 1 1 calc R . .
C47 C 0.2162(3) 0.5740(3) 0.08007(17) 0.0157(9) Uani 1 1 d . . .
C48 C 0.2499(3) 0.6088(3) 0.12764(16) 0.0136(9) Uani 1 1 d . . .
H48 H 0.2010 0.6509 0.1516 0.016 Uiso 1 1 calc R . .
C48A C 0.3536(3) 0.5831(3) 0.14064(16) 0.0141(9) Uani 1 1 d . . .
C49 C 0.4102(3) 0.6114(3) 0.18647(16) 0.0121(9) Uani 1 1 d . B .
C49A C 0.5200(3) 0.5566(3) 0.17749(16) 0.0131(9) Uani 1 1 d . . .
C50 C 0.3727(3) 0.6777(3) 0.22650(16) 0.0119(9) Uani 1 1 d . . .
C51 C 0.7987(3) 0.4941(3) 0.22338(18) 0.0205(10) Uani 1 1 d . . .
C52 C 0.8945(3) 0.4208(3) 0.2016(2) 0.0245(11) Uani 1 1 d . . .
H52A H 0.8768 0.3598 0.2051 0.037 Uiso 1 1 calc R . .
H52B H 0.9534 0.4225 0.2240 0.037 Uiso 1 1 calc R . .
H52C H 0.9144 0.4331 0.1618 0.037 Uiso 1 1 calc R . .
C53 C 0.7712(4) 0.4730(4) 0.28638(19) 0.0304(12) Uani 1 1 d . . .
H53A H 0.7114 0.5201 0.3018 0.046 Uiso 1 1 calc R . .
H53B H 0.8321 0.4732 0.3075 0.046 Uiso 1 1 calc R . .
H53C H 0.7526 0.4124 0.2898 0.046 Uiso 1 1 calc R . .
C54 C 0.8275(4) 0.5890(3) 0.2187(2) 0.0261(11) Uani 1 1 d . . .
H54A H 0.8451 0.6029 0.1789 0.039 Uiso 1 1 calc R . .
H54B H 0.8883 0.5889 0.2400 0.039 Uiso 1 1 calc R . .
H54C H 0.7676 0.6358 0.2342 0.039 Uiso 1 1 calc R . .
C55 C 0.1011(3) 0.6029(3) 0.06618(17) 0.0180(10) Uani 1 1 d . . .
C56 C 0.0926(4) 0.6091(3) 0.00222(18) 0.0271(11) Uani 1 1 d . . .
H56A H 0.0184 0.6278 -0.0051 0.041 Uiso 1 1 calc R . .
H56B H 0.1226 0.5489 -0.0150 0.041 Uiso 1 1 calc R . .
H56C H 0.1314 0.6547 -0.0142 0.041 Uiso 1 1 calc R . .
C57 C 0.0415(4) 0.5300(4) 0.0906(2) 0.0317(12) Uani 1 1 d . . .
H57A H 0.0486 0.5232 0.1312 0.048 Uiso 1 1 calc R . .
H57B H 0.0710 0.4710 0.0717 0.048 Uiso 1 1 calc R . .
H57C H -0.0331 0.5492 0.0843 0.048 Uiso 1 1 calc R . .
C58 C 0.0474(4) 0.6961(3) 0.0912(2) 0.0307(12) Uani 1 1 d . . .
H58A H -0.0228 0.7149 0.0779 0.046 Uiso 1 1 calc R . .
H58B H 0.0894 0.7418 0.0792 0.046 Uiso 1 1 calc R . .
H58C H 0.0411 0.6917 0.1326 0.046 Uiso 1 1 calc R . .
C61 C 0.5532(3) 0.7705(3) 0.40931(16) 0.0127(9) Uani 1 1 d . . .
C62 C 0.6102(4) 0.7158(3) 0.44930(19) 0.0230(11) Uani 1 1 d . . .
H62 H 0.5743 0.6957 0.4823 0.028 Uiso 1 1 calc R . .
C63 C 0.7185(4) 0.6909(3) 0.4408(2) 0.0278(12) Uani 1 1 d . . .
H63 H 0.7566 0.6556 0.4688 0.033 Uiso 1 1 calc R . .
C64 C 0.7725(4) 0.7164(3) 0.3924(2) 0.0245(11) Uani 1 1 d . . .
H64 H 0.8468 0.6974 0.3865 0.029 Uiso 1 1 calc R . .
C65 C 0.7170(3) 0.7699(3) 0.35265(19) 0.0206(10) Uani 1 1 d . . .
H65 H 0.7533 0.7876 0.3190 0.025 Uiso 1 1 calc R . .
C66 C 0.6087(3) 0.7980(3) 0.36146(17) 0.0164(9) Uani 1 1 d . . .
H66 H 0.5717 0.8367 0.3344 0.020 Uiso 1 1 calc R . .
C71 C 0.3750(3) 0.7056(3) 0.45616(16) 0.0133(9) Uani 1 1 d . . .
C72 C 0.4115(4) 0.6178(3) 0.43253(18) 0.0192(10) Uani 1 1 d . . .
H72 H 0.4485 0.6118 0.3959 0.023 Uiso 1 1 calc R . .
C73 C 0.3945(4) 0.5398(3) 0.46176(19) 0.0228(10) Uani 1 1 d . . .
H73 H 0.4211 0.4807 0.4455 0.027 Uiso 1 1 calc R . .
C74 C 0.3391(4) 0.5478(3) 0.51453(19) 0.0243(11) Uani 1 1 d . . .
H74 H 0.3285 0.4943 0.5350 0.029 Uiso 1 1 calc R . .
C75 C 0.2991(4) 0.6341(3) 0.53715(19) 0.0228(10) Uani 1 1 d . . .
H75 H 0.2590 0.6397 0.5729 0.027 Uiso 1 1 calc R . .
C76 C 0.3165(3) 0.7134(3) 0.50847(18) 0.0209(10) Uani 1 1 d . . .
H76 H 0.2886 0.7724 0.5247 0.025 Uiso 1 1 calc R . .
C81 C 0.3747(3) 0.8999(3) 0.46465(17) 0.0157(9) Uani 1 1 d . . .
C82 C 0.4246(4) 0.9026(3) 0.51431(17) 0.0195(10) Uani 1 1 d . . .
H82 H 0.4791 0.8526 0.5233 0.023 Uiso 1 1 calc R . .
C83 C 0.3952(4) 0.9771(3) 0.55019(19) 0.0268(11) Uani 1 1 d . . .
H83 H 0.4283 0.9777 0.5841 0.032 Uiso 1 1 calc R . .
C84 C 0.3179(4) 1.0505(3) 0.53671(19) 0.0265(11) Uani 1 1 d . . .
H84 H 0.2979 1.1021 0.5613 0.032 Uiso 1 1 calc R . .
C85 C 0.2695(4) 1.0494(3) 0.48759(18) 0.0221(10) Uani 1 1 d . . .
H85 H 0.2162 1.1003 0.4784 0.026 Uiso 1 1 calc R . .
C86 C 0.2981(3) 0.9743(3) 0.45148(18) 0.0195(10) Uani 1 1 d . . .
H86 H 0.2648 0.9742 0.4176 0.023 Uiso 1 1 calc R . .
C91 C 0.5780(3) 1.0124(3) 0.14128(18) 0.0188(10) Uani 1 1 d . . .
C92 C 0.6206(4) 1.0886(3) 0.1487(2) 0.0310(12) Uani 1 1 d . . .
H92 H 0.6810 1.0827 0.1690 0.037 Uiso 1 1 calc R . .
C93 C 0.5761(4) 1.1730(4) 0.1269(2) 0.0388(14) Uani 1 1 d . . .
H93 H 0.6045 1.2254 0.1333 0.047 Uiso 1 1 calc R . .
C94 C 0.4901(4) 1.1813(4) 0.0958(2) 0.0370(14) Uani 1 1 d . . .
H94 H 0.4604 1.2392 0.0800 0.044 Uiso 1 1 calc R . .
C95 C 0.4478(4) 1.1065(4) 0.0877(2) 0.0390(14) Uani 1 1 d . . .
H95 H 0.3888 1.1124 0.0663 0.047 Uiso 1 1 calc R . .
C96 C 0.4906(4) 1.0228(4) 0.1103(2) 0.0337(13) Uani 1 1 d . . .
H96 H 0.4603 0.9712 0.1049 0.040 Uiso 1 1 calc R . .
C101 C 0.7356(3) 0.9088(3) 0.21088(18) 0.0175(10) Uani 1 1 d . . .
C102 C 0.8360(4) 0.8555(3) 0.19978(19) 0.0250(11) Uani 1 1 d . . .
H102 H 0.8518 0.8154 0.1681 0.030 Uiso 1 1 calc R . .
C103 C 0.9136(4) 0.8610(4) 0.2352(2) 0.0342(13) Uani 1 1 d . . .
H103 H 0.9819 0.8234 0.2281 0.041 Uiso 1 1 calc R . .
C104 C 0.8922(4) 0.9204(4) 0.2801(2) 0.0366(14) Uani 1 1 d . . .
H104 H 0.9462 0.9251 0.3034 0.044 Uiso 1 1 calc R . .
C105 C 0.7929(4) 0.9731(4) 0.2916(2) 0.0361(13) Uani 1 1 d . . .
H105 H 0.7783 1.0142 0.3228 0.043 Uiso 1 1 calc R . .
C106 C 0.7142(4) 0.9665(3) 0.2578(2) 0.0288(12) Uani 1 1 d . . .
H106 H 0.6450 1.0016 0.2666 0.035 Uiso 1 1 calc R . .
C111 C 0.6853(3) 0.8281(3) 0.10946(17) 0.0178(10) Uani 1 1 d . . .
C112 C 0.7259(3) 0.8635(3) 0.05943(18) 0.0219(10) Uani 1 1 d . . .
H112 H 0.7273 0.9271 0.0567 0.026 Uiso 1 1 calc R . .
C113 C 0.7637(4) 0.8070(4) 0.01408(19) 0.0272(11) Uani 1 1 d . . .
H113 H 0.7902 0.8320 -0.0201 0.033 Uiso 1 1 calc R . .
C114 C 0.7638(4) 0.7144(3) 0.0174(2) 0.0277(11) Uani 1 1 d . . .
H114 H 0.7901 0.6759 -0.0144 0.033 Uiso 1 1 calc R . .
C115 C 0.7256(4) 0.6773(3) 0.0672(2) 0.0276(11) Uani 1 1 d . . .
H115 H 0.7271 0.6132 0.0700 0.033 Uiso 1 1 calc R . .
C116 C 0.6856(4) 0.7338(3) 0.11238(19) 0.0234(11) Uani 1 1 d . . .
H116 H 0.6577 0.7087 0.1461 0.028 Uiso 1 1 calc R . .
C199 C 0.3205(4) 0.8087(4) 0.0619(2) 0.0434(15) Uani 1 1 d . . .
H199 H 0.2789 0.7871 0.0951 0.052 Uiso 1 1 calc R . .
Cl1 Cl 0.27654(12) 0.92884(10) 0.05555(6) 0.0476(4) Uani 1 1 d . . .
Cl2 Cl 0.45281(11) 0.77962(10) 0.07399(6) 0.0455(4) Uani 1 1 d . . .
Cl3 Cl 0.29673(11) 0.75361(10) 0.00140(6) 0.0426(4) Uani 1 1 d . . .

loop_
_atom_site_aniso_label
_atom_site_aniso_U_11
_atom_site_aniso_U_22
_atom_site_aniso_U_33
_atom_site_aniso_U_23
_atom_site_aniso_U_13
_atom_site_aniso_U_12
Ag1 0.0195(2) 0.0316(2) 0.01800(18) 0.00147(15) -0.00158(14) -0.01056(16)
Cu1 0.0125(3) 0.0116(3) 0.0107(2) -0.0007(2) -0.0036(2) -0.0004(2)
P1 0.0170(6) 0.0105(6) 0.0117(5) -0.0002(4) -0.0047(4) -0.0025(5)
P2 0.0167(6) 0.0226(7) 0.0169(6) 0.0026(5) -0.0049(5) -0.0056(5)
S1 0.0162(6) 0.0141(5) 0.0144(5) 0.0024(4) -0.0057(4) -0.0039(5)
S2 0.0213(6) 0.0130(5) 0.0120(5) 0.0008(4) -0.0061(4) -0.0038(5)
S3 0.0126(5) 0.0128(5) 0.0181(5) -0.0060(4) -0.0043(4) -0.0001(4)
S4 0.0146(6) 0.0181(6) 0.0159(5) -0.0063(4) -0.0057(4) 0.0009(5)
C1 0.018(2) 0.013(2) 0.018(2) -0.0003(18) -0.0085(18) 0.0013(19)
C2 0.022(3) 0.013(2) 0.026(2) 0.0056(19) -0.015(2) -0.005(2)
C3 0.025(3) 0.019(3) 0.025(2) 0.007(2) -0.005(2) -0.008(2)
C4 0.022(3) 0.021(3) 0.019(2) 0.0023(19) 0.0003(19) -0.004(2)
C4A 0.017(2) 0.010(2) 0.016(2) 0.0007(17) -0.0042(17) -0.0031(18)
C4B 0.017(2) 0.013(2) 0.013(2) 0.0013(17) -0.0059(17) -0.0046(18)
C5 0.018(2) 0.025(3) 0.015(2) -0.0038(19) 0.0042(18) -0.005(2)
C6 0.025(3) 0.016(2) 0.022(2) -0.0030(19) 0.001(2) 0.002(2)
C7 0.021(2) 0.010(2) 0.019(2) 0.0000(18) -0.0056(18) 0.0007(19)
C8 0.010(2) 0.021(2) 0.015(2) 0.0024(18) -0.0010(17) -0.0055(19)
C8B 0.011(2) 0.012(2) 0.013(2) 0.0004(17) -0.0064(16) -0.0047(17)
C9 0.014(2) 0.010(2) 0.017(2) -0.0027(17) -0.0058(17) -0.0014(18)
C9A 0.011(2) 0.016(2) 0.017(2) -0.0003(18) -0.0068(17) -0.0031(18)
C10 0.014(2) 0.007(2) 0.014(2) 0.0005(16) -0.0032(16) -0.0011(17)
C11 0.030(3) 0.014(2) 0.035(3) 0.002(2) -0.013(2) -0.008(2)
C21 0.016(2) 0.014(2) 0.015(2) 0.0022(17) -0.0013(17) -0.0055(19)
C22 0.016(2) 0.016(2) 0.014(2) 0.0017(18) -0.0028(17) -0.0033(19)
C23 0.019(2) 0.015(2) 0.016(2) 0.0060(18) -0.0035(18) 0.0004(19)
C24 0.028(3) 0.012(2) 0.016(2) 0.0038(18) -0.0035(19) -0.007(2)
C24A 0.019(2) 0.018(2) 0.009(2) -0.0026(17) 0.0017(17) -0.0052(19)
C24B 0.018(2) 0.021(2) 0.015(2) -0.0010(18) -0.0035(18) -0.005(2)
C25 0.033(3) 0.021(3) 0.018(2) 0.010(2) -0.007(2) -0.009(2)
C26 0.052(4) 0.030(3) 0.028(3) 0.010(2) -0.016(2) -0.029(3)
C27 0.043(3) 0.036(3) 0.029(3) 0.011(2) -0.022(2) -0.026(3)
C28 0.030(3) 0.022(3) 0.026(3) 0.011(2) -0.012(2) -0.013(2)
C28A 0.020(2) 0.018(2) 0.015(2) 0.0021(18) -0.0001(18) -0.004(2)
C29 0.014(2) 0.018(2) 0.012(2) 0.0001(17) -0.0021(17) -0.0058(19)
C29A 0.014(2) 0.016(2) 0.0085(19) 0.0012(17) -0.0003(16) 0.0003(18)
C30 0.015(2) 0.016(2) 0.010(2) -0.0011(17) -0.0008(16) -0.0035(18)
C31 0.015(2) 0.022(3) 0.023(2) 0.005(2) -0.0068(19) -0.002(2)
C32 0.036(3) 0.036(3) 0.035(3) 0.012(2) -0.020(2) -0.017(3)
C33 0.030(3) 0.021(3) 0.023(2) 0.001(2) -0.012(2) -0.008(2)
C34 0.019(3) 0.044(3) 0.034(3) -0.001(2) -0.005(2) -0.007(2)
C41 0.015(2) 0.015(2) 0.016(2) 0.0009(18) -0.0008(17) -0.0014(19)
C42 0.016(2) 0.010(2) 0.020(2) 0.0037(18) -0.0018(18) -0.0026(18)
C43 0.018(2) 0.014(2) 0.028(3) 0.001(2) 0.001(2) 0.0055(19)
C44 0.022(3) 0.018(2) 0.019(2) -0.0046(19) 0.0009(19) 0.001(2)
C44A 0.015(2) 0.009(2) 0.018(2) 0.0008(17) -0.0004(17) 0.0016(18)
C44B 0.020(2) 0.012(2) 0.014(2) -0.0008(17) -0.0009(17) -0.0038(19)
C45 0.021(3) 0.024(3) 0.017(2) -0.0070(19) 0.0001(19) -0.001(2)
C46 0.029(3) 0.022(3) 0.014(2) -0.0062(19) -0.0065(19) -0.007(2)
C47 0.018(2) 0.015(2) 0.016(2) -0.0006(18) -0.0018(18) -0.0076(19)
C48 0.015(2) 0.012(2) 0.013(2) -0.0024(17) 0.0002(17) -0.0024(18)
C48A 0.022(2) 0.010(2) 0.011(2) -0.0016(16) 0.0011(17) -0.0069(18)
C49 0.010(2) 0.014(2) 0.013(2) -0.0008(17) -0.0041(16) -0.0001(17)
C49A 0.018(2) 0.008(2) 0.013(2) 0.0016(16) -0.0015(17) -0.0014(18)
C50 0.013(2) 0.010(2) 0.013(2) 0.0005(16) -0.0072(16) -0.0003(17)
C51 0.013(2) 0.024(3) 0.020(2) 0.004(2) 0.0003(18) 0.004(2)
C52 0.016(2) 0.020(3) 0.036(3) 0.007(2) -0.006(2) 0.001(2)
C53 0.022(3) 0.048(3) 0.024(3) 0.008(2) -0.009(2) -0.010(2)
C54 0.020(3) 0.023(3) 0.036(3) 0.005(2) -0.014(2) -0.002(2)
C55 0.018(2) 0.021(2) 0.015(2) -0.0008(18) -0.0042(18) -0.005(2)
C56 0.027(3) 0.033(3) 0.021(2) 0.002(2) -0.010(2) -0.002(2)
C57 0.021(3) 0.040(3) 0.037(3) 0.010(2) -0.012(2) -0.008(2)
C58 0.024(3) 0.033(3) 0.033(3) -0.008(2) -0.014(2) 0.004(2)
C61 0.016(2) 0.010(2) 0.014(2) -0.0027(17) -0.0090(17) -0.0020(18)
C62 0.026(3) 0.017(2) 0.028(3) 0.007(2) -0.009(2) -0.007(2)
C63 0.029(3) 0.017(3) 0.038(3) 0.008(2) -0.019(2) -0.001(2)
C64 0.016(2) 0.016(2) 0.041(3) -0.005(2) -0.008(2) -0.001(2)
C65 0.017(2) 0.024(3) 0.022(2) -0.008(2) -0.0017(19) -0.007(2)
C66 0.017(2) 0.019(2) 0.014(2) -0.0018(18) -0.0085(17) -0.0011(19)
C71 0.015(2) 0.014(2) 0.013(2) 0.0048(17) -0.0062(17) -0.0061(18)
C72 0.027(3) 0.013(2) 0.019(2) -0.0027(18) -0.0039(19) -0.006(2)
C73 0.025(3) 0.013(2) 0.032(3) -0.002(2) -0.009(2) -0.002(2)
C74 0.024(3) 0.020(3) 0.029(3) 0.012(2) -0.007(2) -0.005(2)
C75 0.023(3) 0.023(3) 0.022(2) 0.007(2) 0.0028(19) -0.006(2)
C76 0.020(2) 0.019(2) 0.023(2) 0.000(2) -0.0010(19) -0.002(2)
C81 0.024(2) 0.012(2) 0.013(2) -0.0014(17) -0.0021(18) -0.0067(19)
C82 0.025(3) 0.019(2) 0.015(2) 0.0024(19) -0.0078(19) -0.005(2)
C83 0.041(3) 0.025(3) 0.018(2) -0.004(2) -0.003(2) -0.013(2)
C84 0.034(3) 0.022(3) 0.024(3) -0.010(2) 0.009(2) -0.011(2)
C85 0.022(3) 0.018(2) 0.026(2) -0.003(2) 0.002(2) -0.003(2)
C86 0.024(3) 0.019(2) 0.016(2) -0.0064(19) 0.0020(19) -0.005(2)
C91 0.016(2) 0.021(2) 0.018(2) 0.0024(19) 0.0010(18) 0.001(2)
C92 0.023(3) 0.032(3) 0.039(3) 0.014(2) -0.006(2) -0.008(2)
C93 0.034(3) 0.030(3) 0.053(4) 0.017(3) 0.000(3) -0.011(3)
C94 0.030(3) 0.035(3) 0.040(3) 0.023(3) 0.004(2) 0.003(3)
C95 0.030(3) 0.051(4) 0.031(3) 0.010(3) -0.010(2) 0.005(3)
C96 0.024(3) 0.038(3) 0.040(3) -0.005(3) -0.009(2) -0.006(2)
C101 0.016(2) 0.021(2) 0.020(2) 0.0083(19) -0.0075(18) -0.013(2)
C102 0.020(3) 0.035(3) 0.022(2) 0.007(2) -0.004(2) -0.008(2)
C103 0.019(3) 0.044(3) 0.039(3) 0.014(3) -0.007(2) -0.007(2)
C104 0.033(3) 0.047(4) 0.037(3) 0.014(3) -0.022(3) -0.019(3)
C105 0.049(4) 0.033(3) 0.034(3) -0.001(2) -0.022(3) -0.017(3)
C106 0.032(3) 0.025(3) 0.032(3) 0.000(2) -0.012(2) -0.006(2)
C111 0.014(2) 0.025(3) 0.014(2) -0.0030(19) -0.0032(17) -0.001(2)
C112 0.020(2) 0.023(3) 0.026(2) 0.002(2) -0.004(2) -0.009(2)
C113 0.024(3) 0.038(3) 0.020(2) 0.005(2) -0.001(2) -0.007(2)
C114 0.023(3) 0.032(3) 0.025(3) -0.003(2) -0.001(2) 0.002(2)
C115 0.030(3) 0.020(3) 0.029(3) 0.000(2) -0.002(2) 0.001(2)
C116 0.023(3) 0.031(3) 0.018(2) 0.006(2) -0.0055(19) -0.008(2)
C199 0.042(4) 0.048(4) 0.044(3) -0.001(3) -0.011(3) -0.015(3)
Cl1 0.0447(9) 0.0382(9) 0.0595(9) -0.0044(7) -0.0189(7) -0.0006(7)
Cl2 0.0340(8) 0.0455(9) 0.0600(9) 0.0050(7) -0.0196(7) -0.0088(7)
Cl3 0.0479(9) 0.0493(9) 0.0374(8) -0.0045(7) -0.0080(6) -0.0234(7)

loop_
_atom_type_symbol
_atom_type_description
_atom_type_scat_dispersion_real
_atom_type_scat_dispersion_imag
_atom_type_scat_source
C C 0.0033 0.0016 'International Tables Vol C Tables 4.2.6.8 and 6.1.1.4'
H H 0.0000 0.0000 'International Tables Vol C Tables 4.2.6.8 and 6.1.1.4'
P P 0.1023 0.0942 'International Tables Vol C Tables 4.2.6.8 and 6.1.1.4'
S S 0.1246 0.1234 'International Tables Vol C Tables 4.2.6.8 and 6.1.1.4'
Cl Cl 0.1484 0.1585 'International Tables Vol C Tables 4.2.6.8 and 6.1.1.4'
Cu Cu 0.3201 1.2651 'International Tables Vol C Tables 4.2.6.8 and 6.1.1.4'
Ag Ag -0.8971 1.1015 'International Tables Vol C Tables 4.2.6.8 and 6.1.1.4'

loop_
_geom_angle_atom_site_label_1
_geom_angle_atom_site_label_2
_geom_angle_atom_site_label_3
_geom_angle
_geom_angle_site_symmetry_1
_geom_angle_site_symmetry_3
_geom_angle_publ_flag
P2 Ag1 S4 147.77(4) . . ?
P2 Ag1 S1 110.66(4) . . ?
S4 Ag1 S1 98.66(3) . . ?
P2 Ag1 Cu1 159.15(3) . . ?
S4 Ag1 Cu1 48.98(3) . . ?
S1 Ag1 Cu1 49.89(3) . . ?
C10 Cu1 C9 38.01(15) . . ?
C10 Cu1 P1 153.68(12) . . ?
C9 Cu1 P1 116.79(11) . . ?
C10 Cu1 S4 88.71(11) . . ?
C9 Cu1 S4 115.48(11) . . ?
P1 Cu1 S4 102.41(4) . . ?
C10 Cu1 S1 93.63(11) . . ?
C9 Cu1 S1 104.95(11) . . ?
P1 Cu1 S1 103.31(4) . . ?
S4 Cu1 S1 113.53(4) . . ?
C10 Cu1 Ag1 87.17(11) . . ?
C9 Cu1 Ag1 124.37(11) . . ?
P1 Cu1 Ag1 118.75(3) . . ?
S4 Cu1 Ag1 54.41(3) . . ?
S1 Cu1 Ag1 59.40(3) . . ?
C71 P1 C81 105.60(19) . . ?
C71 P1 C61 101.19(19) . . ?
C81 P1 C61 105.79(19) . . ?
C71 P1 Cu1 116.65(13) . . ?
C81 P1 Cu1 116.11(14) . . ?
C61 P1 Cu1 109.98(13) . . ?
C111 P2 C91 105.0(2) . . ?
C111 P2 C101 105.8(2) . . ?
C91 P2 C101 106.7(2) . . ?
C111 P2 Ag1 115.93(15) . . ?
C91 P2 Ag1 114.39(15) . . ?
C101 P2 Ag1 108.33(14) . . ?
C30 S1 Cu1 102.87(14) . . ?
C30 S1 Ag1 87.62(14) . . ?
Cu1 S1 Ag1 70.71(3) . . ?
C10 S2 C30 111.05(18) . . ?
C50 S3 C10 104.67(19) . . ?
C50 S4 Cu1 108.06(14) . . ?
C50 S4 Ag1 98.09(14) . . ?
Cu1 S4 Ag1 76.62(4) . . ?
C2 C1 C9A 121.6(4) . . ?
C1 C2 C3 118.0(4) . . ?
C1 C2 C11 120.8(4) . . ?
C3 C2 C11 120.9(4) . . ?
C4 C3 C2 122.2(4) . . ?
C3 C4 C4A 118.6(4) . . ?
C4 C4A C9A 120.9(4) . . ?
C4 C4A C4B 130.0(4) . . ?
C9A C4A C4B 109.0(4) . . ?
C5 C4B C8B 120.8(4) . . ?
C5 C4B C4A 130.3(4) . . ?
C8B C4B C4A 108.8(4) . . ?
C4B C5 C6 119.3(4) . . ?
C7 C6 C5 121.6(4) . . ?
C6 C7 C8 118.9(4) . . ?
C6 C7 C15' 121.4(5) . . ?
C8 C7 C15' 119.0(5) . . ?
C6 C7 C15 123.2(5) . . ?
C8 C7 C15 117.7(5) . . ?
C15' C7 C15 12.4(6) . . ?
C8B C8 C7 120.1(4) . . ?
C8 C8B C4B 119.3(4) . . ?
C8 C8B C9 131.5(4) . . ?
C4B C8B C9 109.0(3) . . ?
C10 C9 C8B 128.4(4) . . ?
C10 C9 C9A 125.7(4) . . ?
C8B C9 C9A 104.7(3) . . ?
C10 C9 Cu1 66.3(2) . . ?
C8B C9 Cu1 113.9(3) . . ?
C9A C9 Cu1 105.0(3) . . ?
C4A C9A C1 118.5(4) . . ?
C4A C9A C9 108.6(4) . . ?
C1 C9A C9 132.9(4) . . ?
C9 C10 S2 130.1(3) . . ?
C9 C10 S3 119.0(3) . . ?
S2 C10 S3 103.4(2) . . ?
C9 C10 Cu1 75.6(2) . . ?
S2 C10 Cu1 109.3(2) . . ?
S3 C10 Cu1 116.2(2) . . ?
C12' C11 C2 114.0(7) . . ?
C12' C11 C13 119.4(8) . . ?
C2 C11 C13 111.8(6) . . ?
C12' C11 C14 92.3(7) . . ?
C2 C11 C14 107.1(5) . . ?
C13 C11 C14 109.7(6) . . ?
C12' C11 C13' 107.5(8) . . ?
C2 C11 C13' 112.6(6) . . ?
C13 C11 C13' 15.3(7) . . ?
C14 C11 C13' 121.9(7) . . ?
C12' C11 C12 15.0(7) . . ?
C2 C11 C12 111.8(6) . . ?
C13 C11 C12 109.4(7) . . ?
C14 C11 C12 106.8(6) . . ?
C13' C11 C12 95.9(7) . . ?
C12' C11 C14' 111.6(7) . . ?
C2 C11 C14' 105.2(5) . . ?
C13 C11 C14' 91.8(7) . . ?
C14 C11 C14' 21.2(4) . . ?
C13' C11 C14' 105.8(7) . . ?
C12 C11 C14' 125.1(7) . . ?
C17 C15 C16 108.7(8) . . ?
C17 C15 C7 113.1(7) . . ?
C16 C15 C7 108.4(7) . . ?
C17 C15 C18 106.5(8) . . ?
C16 C15 C18 108.2(8) . . ?
C7 C15 C18 111.8(7) . . ?
C17' C15' C18' 111.7(10) . . ?
C17' C15' C7 112.7(9) . . ?
C18' C15' C7 106.1(10) . . ?
C17' C15' C16' 106.9(10) . . ?
C18' C15' C16' 107.8(10) . . ?
C7 C15' C16' 111.5(9) . . ?
C22 C21 C29A 120.6(4) . . ?
C23 C22 C21 118.5(4) . . ?
C23 C22 C31 119.6(4) . . ?
C21 C22 C31 121.9(4) . . ?
C22 C23 C24 122.3(4) . . ?
C24A C24 C23 118.5(4) . . ?
C24 C24A C29A 121.4(4) . . ?
C24 C24A C24B 129.4(4) . . ?
C29A C24A C24B 109.1(4) . . ?
C25 C24B C28A 121.3(4) . . ?
C25 C24B C24A 130.2(4) . . ?
C28A C24B C24A 108.5(4) . . ?
C24B C25 C26 119.3(4) . . ?
C25 C26 C27 121.3(4) . . ?
C26 C27 C28 118.9(4) . . ?
C26 C27 C35 120.8(5) . . ?
C28 C27 C35 119.5(5) . . ?
C26 C27 C35' 118.4(6) . . ?
C28 C27 C35' 119.8(6) . . ?
C35 C27 C35' 25.2(5) . . ?
C28A C28 C27 120.6(4) . . ?
C28 C28A C24B 118.5(4) . . ?
C28 C28A C29 132.4(4) . . ?
C24B C28A C29 109.1(4) . . ?
C30 C29 C28A 126.7(4) . . ?
C30 C29 C29A 128.8(4) . . ?
C28A C29 C29A 104.4(3) . . ?
C24A C29A C21 118.6(4) . . ?
C24A C29A C29 108.8(4) . . ?
C21 C29A C29 132.5(4) . . ?
C29 C30 S1 126.9(3) . . ?
C29 C30 S2 118.4(3) . . ?
S1 C30 S2 114.5(2) . . ?
C32 C31 C22 113.1(3) . . ?
C32 C31 C34 108.6(4) . . ?
C22 C31 C34 108.9(4) . . ?
C32 C31 C33 107.6(4) . . ?
C22 C31 C33 109.5(4) . . ?
C34 C31 C33 109.0(4) . . ?
C37 C35 C38 109.8(7) . . ?
C37 C35 C36 107.4(7) . . ?
C38 C35 C36 106.8(7) . . ?
C37 C35 C27 114.3(6) . . ?
C38 C35 C27 106.2(7) . . ?
C36 C35 C27 112.1(6) . . ?
C37' C35' C38' 109.6(12) . . ?
C37' C35' C36' 110.6(11) . . ?
C38' C35' C36' 106.9(12) . . ?
C37' C35' C27 100.9(10) . . ?
C38' C35' C27 113.8(10) . . ?
C36' C35' C27 114.9(10) . . ?
C49A C41 C42 121.4(4) . . ?
C41 C42 C43 118.5(4) . . ?
C41 C42 C51 118.5(4) . . ?
C43 C42 C51 122.9(4) . . ?
C42 C43 C44 121.1(4) . . ?
C44A C44 C43 119.4(4) . . ?
C44 C44A C49A 120.4(4) . . ?
C44 C44A C44B 131.3(4) . . ?
C49A C44A C44B 108.3(4) . . ?
C45 C44B C48A 120.3(4) . . ?
C45 C44B C44A 130.3(4) . . ?
C48A C44B C44A 109.3(4) . . ?
C46 C45 C44B 118.8(4) . . ?
C45 C46 C47 122.2(4) . . ?
C48 C47 C46 117.9(4) . . ?
C48 C47 C55 120.8(4) . . ?
C46 C47 C55 121.2(4) . . ?
C48A C48 C47 121.4(4) . . ?
C48 C48A C44B 119.4(4) . . ?
C48 C48A C49 132.3(4) . . ?
C44B C48A C49 108.3(4) . . ?
C50 C49 C48A 127.8(4) . . ?
C50 C49 C49A 126.4(4) . . ?
C48A C49 C49A 105.6(3) . . ?
C41 C49A C44A 119.1(4) . . ?
C41 C49A C49 132.5(4) . . ?
C44A C49A C49 108.4(3) . . ?
C49 C50 S4 123.6(3) . . ?
C49 C50 S3 120.7(3) . . ?
S4 C50 S3 115.6(2) . . ?
C54 C51 C52 109.1(4) . . ?
C54 C51 C42 109.5(3) . . ?
C52 C51 C42 111.5(4) . . ?
C54 C51 C53 108.9(4) . . ?
C52 C51 C53 107.7(4) . . ?
C42 C51 C53 110.0(4) . . ?
C58 C55 C56 107.3(4) . . ?
C58 C55 C57 108.9(4) . . ?
C56 C55 C57 108.3(4) . . ?
C58 C55 C47 112.2(4) . . ?
C56 C55 C47 111.7(4) . . ?
C57 C55 C47 108.3(4) . . ?
C66 C61 C62 118.1(4) . . ?
C66 C61 P1 119.1(3) . . ?
C62 C61 P1 122.7(3) . . ?
C63 C62 C61 120.1(4) . . ?
C64 C63 C62 121.3(4) . . ?
C65 C64 C63 119.0(4) . . ?
C64 C65 C66 120.4(4) . . ?
C65 C66 C61 121.1(4) . . ?
C76 C71 C72 118.7(4) . . ?
C76 C71 P1 123.9(3) . . ?
C72 C71 P1 117.4(3) . . ?
C73 C72 C71 121.0(4) . . ?
C74 C73 C72 120.1(4) . . ?
C75 C74 C73 119.4(4) . . ?
C74 C75 C76 121.2(4) . . ?
C71 C76 C75 119.6(4) . . ?
C86 C81 C82 118.8(4) . . ?
C86 C81 P1 118.5(3) . . ?
C82 C81 P1 122.7(3) . . ?
C83 C82 C81 120.6(4) . . ?
C84 C83 C82 119.8(4) . . ?
C83 C84 C85 120.1(4) . . ?
C84 C85 C86 120.4(4) . . ?
C81 C86 C85 120.2(4) . . ?
C92 C91 C96 118.4(4) . . ?
C92 C91 P2 124.4(3) . . ?
C96 C91 P2 117.1(4) . . ?
C93 C92 C91 120.5(5) . . ?
C92 C93 C94 119.9(5) . . ?
C95 C94 C93 120.1(5) . . ?
C94 C95 C96 120.0(5) . . ?
C95 C96 C91 120.9(5) . . ?
C102 C101 C106 119.0(4) . . ?
C102 C101 P2 122.6(4) . . ?
C106 C101 P2 118.2(3) . . ?
C101 C102 C103 119.8(5) . . ?
C104 C103 C102 120.5(5) . . ?
C103 C104 C105 120.1(5) . . ?
C104 C105 C106 120.0(5) . . ?
C105 C106 C101 120.5(5) . . ?
C112 C111 C116 118.5(4) . . ?
C112 C111 P2 123.4(4) . . ?
C116 C111 P2 118.1(3) . . ?
C113 C112 C111 120.3(4) . . ?
C112 C113 C114 120.8(4) . . ?
C113 C114 C115 119.9(5) . . ?
C116 C115 C114 119.6(5) . . ?
C115 C116 C111 120.9(4) . . ?
Cl2 C199 Cl3 111.1(3) . . ?
Cl2 C199 Cl1 111.7(3) . . ?
Cl3 C199 Cl1 109.9(3) . . ?

loop_
_geom_bond_atom_site_label_1
_geom_bond_atom_site_label_2
_geom_bond_distance
_geom_bond_site_symmetry_2
_geom_bond_publ_flag
Ag1 P2 2.3617(12) . ?
Ag1 S4 2.4747(12) . ?
Ag1 S1 2.6997(11) . ?
Ag1 Cu1 2.9606(6) . ?
Cu1 C10 2.088(4) . ?
Cu1 C9 2.208(4) . ?
Cu1 P1 2.2677(11) . ?
Cu1 S4 2.2960(12) . ?
Cu1 S1 2.3989(12) . ?
P1 C71 1.818(4) . ?
P1 C81 1.819(4) . ?
P1 C61 1.838(4) . ?
P2 C111 1.816(4) . ?
P2 C91 1.818(4) . ?
P2 C101 1.823(4) . ?
S1 C30 1.759(4) . ?
S2 C10 1.785(4) . ?
S2 C30 1.789(4) . ?
S3 C50 1.781(4) . ?
S3 C10 1.798(4) . ?
S4 C50 1.757(4) . ?
C1 C2 1.385(6) . ?
C1 C9A 1.403(6) . ?
C2 C3 1.398(6) . ?
C2 C11 1.525(6) . ?
C3 C4 1.387(6) . ?
C4 C4A 1.394(6) . ?
C4A C9A 1.401(6) . ?
C4A C4B 1.458(6) . ?
C4B C5 1.377(6) . ?
C4B C8B 1.407(5) . ?
C5 C6 1.394(6) . ?
C6 C7 1.385(6) . ?
C7 C8 1.406(6) . ?
C7 C15' 1.530(14) . ?
C7 C15 1.536(11) . ?
C8 C8B 1.400(6) . ?
C8B C9 1.485(5) . ?
C9 C10 1.404(6) . ?
C9 C9A 1.504(6) . ?
C11 C12' 1.504(13) . ?
C11 C13 1.535(10) . ?
C11 C14 1.536(8) . ?
C11 C13' 1.543(11) . ?
C11 C12 1.548(10) . ?
C11 C14' 1.578(11) . ?
C15 C17 1.529(10) . ?
C15 C16 1.530(10) . ?
C15 C18 1.540(10) . ?
C15' C17' 1.519(11) . ?
C15' C18' 1.527(12) . ?
C15' C16' 1.531(11) . ?
C21 C22 1.405(5) . ?
C21 C29A 1.407(5) . ?
C22 C23 1.387(6) . ?
C22 C31 1.531(6) . ?
C23 C24 1.393(6) . ?
C24 C24A 1.387(6) . ?
C24A C29A 1.406(6) . ?
C24A C24B 1.452(6) . ?
C24B C25 1.378(6) . ?
C24B C28A 1.411(6) . ?
C25 C26 1.384(6) . ?
C26 C27 1.397(6) . ?
C27 C28 1.401(6) . ?
C27 C35 1.573(9) . ?
C27 C35' 1.576(13) . ?
C28 C28A 1.398(6) . ?
C28A C29 1.493(6) . ?
C29 C30 1.350(6) . ?
C29 C29A 1.494(5) . ?
C31 C32 1.530(6) . ?
C31 C34 1.532(6) . ?
C31 C33 1.538(6) . ?
C35 C37 1.521(11) . ?
C35 C38 1.529(13) . ?
C35 C36 1.531(11) . ?
C35' C37' 1.51(2) . ?
C35' C38' 1.515(19) . ?
C35' C36' 1.555(17) . ?
C41 C49A 1.388(5) . ?
C41 C42 1.391(6) . ?
C42 C43 1.396(6) . ?
C42 C51 1.541(6) . ?
C43 C44 1.404(6) . ?
C44 C44A 1.376(6) . ?
C44A C49A 1.415(6) . ?
C44A C44B 1.462(6) . ?
C44B C45 1.396(6) . ?
C44B C48A 1.406(6) . ?
C45 C46 1.387(6) . ?
C46 C47 1.399(6) . ?
C47 C48 1.398(5) . ?
C47 C55 1.538(6) . ?
C48 C48A 1.388(6) . ?
C48A C49 1.486(5) . ?
C49 C50 1.366(5) . ?
C49 C49A 1.491(6) . ?
C51 C54 1.532(6) . ?
C51 C52 1.533(6) . ?
C51 C53 1.546(6) . ?
C55 C58 1.520(6) . ?
C55 C56 1.533(6) . ?
C55 C57 1.534(6) . ?
C61 C66 1.389(6) . ?
C61 C62 1.401(5) . ?
C62 C63 1.381(6) . ?
C63 C64 1.378(7) . ?
C64 C65 1.378(6) . ?
C65 C66 1.385(6) . ?
C71 C76 1.389(6) . ?
C71 C72 1.402(6) . ?
C72 C73 1.385(6) . ?
C73 C74 1.381(6) . ?
C74 C75 1.379(6) . ?
C75 C76 1.397(6) . ?
C81 C86 1.378(6) . ?
C81 C82 1.405(5) . ?
C82 C83 1.379(6) . ?
C83 C84 1.377(7) . ?
C84 C85 1.380(6) . ?
C85 C86 1.388(6) . ?
C91 C92 1.383(6) . ?
C91 C96 1.393(6) . ?
C92 C93 1.377(7) . ?
C93 C94 1.385(7) . ?
C94 C95 1.365(8) . ?
C95 C96 1.373(7) . ?
C101 C102 1.387(6) . ?
C101 C106 1.392(6) . ?
C102 C103 1.391(6) . ?
C103 C104 1.371(7) . ?
C104 C105 1.373(7) . ?
C105 C106 1.383(6) . ?
C111 C112 1.392(6) . ?
C111 C116 1.401(6) . ?
C112 C113 1.369(6) . ?
C113 C114 1.375(7) . ?
C114 C115 1.387(6) . ?
C115 C116 1.371(6) . ?
C199 Cl2 1.739(6) . ?
C199 Cl3 1.754(6) . ?
C199 Cl1 1.765(6) . ?
